data_7135212
loop_
_publ_author_name
'Rezazgui, David'
'Schulz, Ji&#x159;&#xed;'
'&#x160;t&#x11b;pni&#x10d;ka, Petr'

_publ_section_title
;
 Practical synthesis of ferrocenyldiarylstibines and bismuthines.
;
_journal_issue 94
_journal_name_full 'Chemical communications (Cambridge, England)'
_journal_page_first 18705
_journal_page_last 18708
_journal_paper_doi 10.1039/d5cc05762k
_journal_volume 61
_journal_year 2025
_chemical_formula_moiety 'C34 H18 F10 Fe P Sb'
_chemical_formula_sum 'C34 H18 F10 Fe P Sb'
_chemical_formula_weight 825.05
_space_group_crystal_system monoclinic
_space_group_IT_number 14
_space_group_name_Hall '-P 2yn'
_space_group_name_H-M_alt 'P 1 21/n 1'
_atom_sites_solution_hydrogens geom
_atom_sites_solution_primary 'Intrinsic Phasing'
_audit_creation_method
;FinalCif 2024.9-1 by Daniel Kratzert, Freiburg 2025, 
https://dkratzert.de/finalcif.html
;
_audit_update_record
;
2025-09-25 deposited with the CCDC.	2025-10-23 downloaded from the CCDC.
;
_cell_angle_alpha 90
_cell_angle_beta 94.1160(10)
_cell_angle_gamma 90
_cell_formula_units_Z 4
_cell_length_a 9.0076(3)
_cell_length_b 15.7671(5)
_cell_length_c 20.9420(7)
_cell_measurement_reflns_used 9660
_cell_measurement_temperature 120(2)
_cell_measurement_theta_max 27.4798
_cell_measurement_theta_min 2.5836
_cell_measurement_wavelength 0.71073
_cell_volume 2966.59(17)
_computing_cell_refinement 'SAINT V8.41 (Bruker AXS LLC)'
_computing_data_collection 'Bruker Instrument Service v8.5.1.2.Release'
_computing_data_reduction 'SAINT V8.41 (Bruker AXS LLC)'
_computing_molecular_graphics 'shelXle (C.B. Huebschle, rev 1503)'
_computing_structure_refinement 'SHELXL-2019/2 (Sheldrick, 2019)'
_computing_structure_solution 'SHELXT 2018/2 (Sheldrick, 2018)'
_diffrn_ambient_temperature 120(2)
_diffrn_detector_area_resol_mean 7.391
_diffrn_measured_fraction_theta_full 0.998
_diffrn_measured_fraction_theta_max 0.997
_diffrn_measurement_device 'KAPPA diffractometer'
_diffrn_measurement_device_type 'Kappa DUO'
_diffrn_measurement_method '\w and \f scans'
_diffrn_radiation_monochromator 'multilayer mirror'
_diffrn_radiation_type MoK\a
_diffrn_radiation_wavelength 0.71073
_diffrn_reflns_av_R_equivalents 0.0317
_diffrn_reflns_av_unetI/netI 0.0196
_diffrn_reflns_Laue_measured_fraction_full 0.998
_diffrn_reflns_Laue_measured_fraction_max 0.997
_diffrn_reflns_limit_h_max 11
_diffrn_reflns_limit_h_min -11
_diffrn_reflns_limit_k_max 20
_diffrn_reflns_limit_k_min -20
_diffrn_reflns_limit_l_max 27
_diffrn_reflns_limit_l_min -27
_diffrn_reflns_number 44292
_diffrn_reflns_point_group_measured_fraction_full 0.998
_diffrn_reflns_point_group_measured_fraction_max 0.997
_diffrn_reflns_theta_full 25.242
_diffrn_reflns_theta_max 27.487
_diffrn_reflns_theta_min 1.95
_diffrn_source 'microfocus sealed tube'
_diffrn_source_current 1.0
_diffrn_source_target Mo
_diffrn_source_type 'INCOATEC I\mS'
_diffrn_source_voltage 50.0
_exptl_absorpt_coefficient_mu 1.542
_exptl_absorpt_correction_T_max 0.611
_exptl_absorpt_correction_T_min 0.516
_exptl_absorpt_correction_type multi-scan
_exptl_absorpt_process_details
;Krause, L., Herbst-Irmer, R., Sheldrick, G. M., Stalke, D. (2015).
"Comparison of silver and molybdenum microfocus X-ray sources for single-crystal
 structure determination"
J. Appl. Cryst. 48, 3-10.
doi:10.1107/S1600576714022985
;
_exptl_crystal_colour 'translucent pale yellow-brown'
_exptl_crystal_density_diffrn 1.847
_exptl_crystal_description block
_exptl_crystal_F_000 1616
_exptl_crystal_size_max 0.494
_exptl_crystal_size_mid 0.356
_exptl_crystal_size_min 0.354
_refine_diff_density_max 0.394
_refine_diff_density_min -0.625
_refine_diff_density_rms 0.056
_refine_ls_extinction_method none
_refine_ls_goodness_of_fit_ref 1.077
_refine_ls_hydrogen_treatment constr
_refine_ls_matrix_type full
_refine_ls_number_parameters 424
_refine_ls_number_reflns 6798
_refine_ls_number_restraints 0
_refine_ls_restrained_S_all 1.077
_refine_ls_R_factor_all 0.0216
_refine_ls_R_factor_gt 0.0202
_refine_ls_shift/su_max 0.003
_refine_ls_shift/su_mean 0.000
_refine_ls_structure_factor_coef Fsqd
_refine_ls_weighting_details 'w=1/[\s^2^(Fo^2^)+(0.0161P)^2^+2.2076P] where P=(Fo^2^+2Fc^2^)/3'
_refine_ls_weighting_scheme calc
_refine_ls_wR_factor_gt 0.0471
_refine_ls_wR_factor_ref 0.0477
_reflns_Friedel_coverage 0.000
_reflns_number_gt 6489
_reflns_number_total 6798
_reflns_threshold_expression 'I > 2\s(I)'
_cod_data_source_file d5cc05762k3.cif
_cod_data_source_block 14
_cod_depositor_comments
;
The following automatic conversions were performed:

data item '_exptl_absorpt_correction_type' value 'Multi-Scan' was
changed to 'multi-scan' in accordance with the
/home/data/users/saulius/crontab/automatic-downloads/current/RSC/lib/dictionaries/cif_core.dic
dictionary named 'cif_core.dic' version 2.4.2 last updated on
2011-04-26.

Automatic conversion script
Id: cif_fix_values 8170 2020-07-09 18:12:32Z antanas 
;
_cod_original_sg_symbol_H-M 'P 21/n'
_cod_database_code 7135212
_shelx_shelxl_version_number 2019/3
_shelx_space_group_comment
;
The symmetry employed for this shelxl refinement is uniquely defined
by the following loop, which should always be used as a source of
symmetry information in preference to the above space-group names.
They are only intended as comments.
;
_shelx_estimated_absorpt_t_min 0.516
_shelx_estimated_absorpt_t_max 0.611
_computing_bruker_data_scaling 'SADABS-2016/2 - Bruker AXS area detector scaling and absorption correction'
_geom_details
; All esds (except the esd in the dihedral angle between two l.s. planes)
 are estimated using the full covariance matrix.  The cell esds are taken
 into account individually in the estimation of esds in distances, angles
 and torsion angles; correlations between esds in cell parameters are only
 used when they are defined by crystal symmetry.  An approximate (isotropic)
 treatment of cell esds is used for estimating esds involving l.s. planes.
;

loop_
_space_group_symop_operation_xyz
'x, y, z'
'-x+1/2, y+1/2, -z+1/2'
'-x, -y, -z'
'x-1/2, -y-1/2, z-1/2'

loop_
_atom_site_label
_atom_site_type_symbol
_atom_site_fract_x
_atom_site_fract_y
_atom_site_fract_z
_atom_site_U_iso_or_equiv
_atom_site_adp_type
_atom_site_occupancy
_atom_site_site_symmetry_order
_atom_site_calc_flag
_atom_site_refinement_flags_posn
_atom_site_refinement_flags_adp
_atom_site_refinement_flags_occupancy
_atom_site_disorder_assembly
_atom_site_disorder_group
Sb1 Sb 0.35544(2) 0.18016(2) 0.62281(2) 0.01731(4) Uani 1 1 d . . . . .
Fe1 Fe 0.37334(3) 0.40559(2) 0.67649(2) 0.01677(5) Uani 1 1 d . . . . .
P1 P 0.65053(5) 0.31973(3) 0.59195(2) 0.01696(8) Uani 1 1 d . . . . .
C1 C 0.33578(18) 0.31327(10) 0.60908(7) 0.0165(3) Uani 1 1 d . . . . .
C2 C 0.46534(18) 0.36354(10) 0.59665(7) 0.0160(3) Uani 1 1 d . . . . .
C3 C 0.41636(19) 0.44968(10) 0.58843(7) 0.0192(3) Uani 1 1 d . . . . .
H3 H 0.477448 0.496758 0.579606 0.023 Uiso 1 1 calc R U . . .
C4 C 0.26091(19) 0.45254(11) 0.59575(8) 0.0209(3) Uani 1 1 d . . . . .
H4 H 0.200404 0.501930 0.592896 0.025 Uiso 1 1 calc R U . . .
C5 C 0.21122(18) 0.36897(11) 0.60808(7) 0.0188(3) Uani 1 1 d . . . . .
H5 H 0.111734 0.352973 0.614561 0.023 Uiso 1 1 calc R U . . .
C6 C 0.3930(2) 0.35410(15) 0.76688(8) 0.0306(4) Uani 1 1 d . . . . .
H6 H 0.381945 0.296007 0.777590 0.037 Uiso 1 1 calc R U . . .
C7 C 0.5274(2) 0.39447(15) 0.75273(8) 0.0331(5) Uani 1 1 d . . . . .
H7 H 0.622260 0.368105 0.752703 0.040 Uiso 1 1 calc R U . . .
C8 C 0.4964(2) 0.48048(15) 0.73871(9) 0.0358(5) Uani 1 1 d . . . . .
H8 H 0.566102 0.521912 0.727093 0.043 Uiso 1 1 calc R U . . .
C9 C 0.3419(3) 0.49410(15) 0.74506(9) 0.0363(5) Uani 1 1 d . . . . .
H9 H 0.290457 0.546387 0.738923 0.044 Uiso 1 1 calc R U . . .
C10 C 0.2783(2) 0.41545(15) 0.76225(8) 0.0319(4) Uani 1 1 d . . . . .
H10 H 0.176644 0.405869 0.769356 0.038 Uiso 1 1 calc R U . . .
C11 C 0.36023(18) 0.15927(10) 0.52037(8) 0.0179(3) Uani 1 1 d . . . . .
C12 C 0.47744(19) 0.11587(10) 0.49664(8) 0.0211(3) Uani 1 1 d . . . . .
C13 C 0.4939(2) 0.10619(11) 0.43211(9) 0.0236(4) Uani 1 1 d . . . . .
C14 C 0.3900(2) 0.14179(11) 0.38876(8) 0.0231(3) Uani 1 1 d . . . . .
C15 C 0.27157(19) 0.18628(11) 0.41024(8) 0.0214(3) Uani 1 1 d . . . . .
C16 C 0.25815(18) 0.19357(10) 0.47505(8) 0.0191(3) Uani 1 1 d . . . . .
C17 C 0.12061(18) 0.15206(11) 0.62963(8) 0.0196(3) Uani 1 1 d . . . . .
C18 C 0.05133(19) 0.08466(11) 0.59730(8) 0.0221(3) Uani 1 1 d . . . . .
C19 C -0.0901(2) 0.05750(11) 0.60897(9) 0.0244(4) Uani 1 1 d . . . . .
C20 C -0.16703(19) 0.09838(12) 0.65433(9) 0.0240(4) Uani 1 1 d . . . . .
C21 C -0.1023(2) 0.16529(12) 0.68788(8) 0.0233(4) Uani 1 1 d . . . . .
C22 C 0.0401(2) 0.18994(11) 0.67549(8) 0.0213(3) Uani 1 1 d . . . . .
C23 C 0.66011(19) 0.31039(10) 0.50487(8) 0.0192(3) Uani 1 1 d . . . . .
C24 C 0.7859(2) 0.27149(14) 0.48307(9) 0.0302(4) Uani 1 1 d . . . . .
H24 H 0.862886 0.252323 0.513016 0.036 Uiso 1 1 calc R U . . .
C25 C 0.7998(2) 0.26050(15) 0.41805(10) 0.0367(5) Uani 1 1 d . . . . .
H25 H 0.886709 0.234719 0.403660 0.044 Uiso 1 1 calc R U . . .
C26 C 0.6873(2) 0.28704(13) 0.37413(9) 0.0308(4) Uani 1 1 d . . . . .
H26 H 0.696608 0.279091 0.329628 0.037 Uiso 1 1 calc R U . . .
C27 C 0.5609(2) 0.32528(11) 0.39518(8) 0.0238(4) Uani 1 1 d . . . . .
H27 H 0.483712 0.343688 0.365083 0.029 Uiso 1 1 calc R U . . .
C28 C 0.54745(19) 0.33661(10) 0.46025(8) 0.0189(3) Uani 1 1 d . . . . .
H28 H 0.460473 0.362500 0.474461 0.023 Uiso 1 1 calc R U . . .
C29 C 0.76572(18) 0.41446(11) 0.60935(8) 0.0189(3) Uani 1 1 d . . . . .
C30 C 0.83866(19) 0.42270(12) 0.67017(8) 0.0225(3) Uani 1 1 d . . . . .
H30 H 0.836529 0.377230 0.699850 0.027 Uiso 1 1 calc R U . . .
C31 C 0.9143(2) 0.49688(13) 0.68758(9) 0.0293(4) Uani 1 1 d . . . . .
H31 H 0.960999 0.502603 0.729493 0.035 Uiso 1 1 calc R U . . .
C32 C 0.9217(2) 0.56231(13) 0.64414(10) 0.0327(4) Uani 1 1 d . . . . .
H32 H 0.972067 0.613350 0.656405 0.039 Uiso 1 1 calc R U . . .
C33 C 0.8557(2) 0.55358(13) 0.58251(10) 0.0328(4) Uani 1 1 d . . . . .
H33 H 0.863782 0.597787 0.552134 0.039 Uiso 1 1 calc R U . . .
C34 C 0.7777(2) 0.48001(12) 0.56540(9) 0.0260(4) Uani 1 1 d . . . . .
H34 H 0.732143 0.474350 0.523284 0.031 Uiso 1 1 calc R U . . .
F1 F 0.58315(12) 0.08113(7) 0.53741(5) 0.0297(2) Uani 1 1 d . . . . .
F2 F 0.60871(13) 0.06277(8) 0.41100(6) 0.0349(3) Uani 1 1 d . . . . .
F3 F 0.40458(13) 0.13408(8) 0.32574(5) 0.0329(3) Uani 1 1 d . . . . .
F4 F 0.17168(12) 0.22191(8) 0.36791(5) 0.0316(2) Uani 1 1 d . . . . .
F5 F 0.13960(11) 0.23676(7) 0.49375(5) 0.0252(2) Uani 1 1 d . . . . .
F6 F 0.12336(13) 0.04068(7) 0.55422(6) 0.0330(3) Uani 1 1 d . . . . .
F7 F -0.15050(13) -0.00965(8) 0.57819(6) 0.0359(3) Uani 1 1 d . . . . .
F8 F -0.30121(12) 0.07035(8) 0.66800(6) 0.0339(3) Uani 1 1 d . . . . .
F9 F -0.17397(13) 0.20284(8) 0.73430(5) 0.0326(3) Uani 1 1 d . . . . .
F10 F 0.10303(13) 0.25227(7) 0.71249(5) 0.0299(2) Uani 1 1 d . . . . .

loop_
_atom_site_aniso_label
_atom_site_aniso_U_11
_atom_site_aniso_U_22
_atom_site_aniso_U_33
_atom_site_aniso_U_23
_atom_site_aniso_U_13
_atom_site_aniso_U_12
Sb1 0.01715(6) 0.01696(6) 0.01762(6) 0.00159(4) -0.00012(4) -0.00164(4)
Fe1 0.01882(11) 0.02033(12) 0.01140(10) -0.00257(8) 0.00282(8) -0.00260(9)
P1 0.01761(19) 0.01832(19) 0.01518(18) 0.00071(15) 0.00272(15) -0.00075(15)
C1 0.0198(8) 0.0181(8) 0.0117(7) -0.0015(6) 0.0007(6) -0.0030(6)
C2 0.0196(8) 0.0173(7) 0.0113(7) -0.0013(6) 0.0025(6) -0.0020(6)
C3 0.0265(8) 0.0175(8) 0.0142(7) 0.0006(6) 0.0055(6) -0.0002(6)
C4 0.0261(9) 0.0213(8) 0.0155(7) 0.0012(6) 0.0035(6) 0.0049(7)
C5 0.0176(7) 0.0240(8) 0.0146(7) -0.0024(6) 0.0005(6) 0.0000(6)
C6 0.0300(10) 0.0491(12) 0.0129(8) 0.0056(8) 0.0027(7) -0.0041(9)
C7 0.0238(9) 0.0612(14) 0.0138(8) -0.0009(8) -0.0014(7) -0.0047(9)
C8 0.0392(11) 0.0467(12) 0.0215(9) -0.0155(8) 0.0032(8) -0.0170(9)
C9 0.0444(12) 0.0401(11) 0.0249(9) -0.0185(8) 0.0069(9) -0.0022(9)
C10 0.0279(10) 0.0544(13) 0.0141(8) -0.0077(8) 0.0066(7) -0.0034(9)
C11 0.0195(8) 0.0144(7) 0.0199(8) -0.0016(6) 0.0009(6) -0.0033(6)
C12 0.0212(8) 0.0160(8) 0.0260(8) 0.0005(6) 0.0000(7) 0.0015(6)
C13 0.0235(8) 0.0190(8) 0.0290(9) -0.0046(7) 0.0077(7) 0.0015(7)
C14 0.0285(9) 0.0216(8) 0.0194(8) -0.0051(6) 0.0041(7) -0.0062(7)
C15 0.0213(8) 0.0213(8) 0.0210(8) -0.0015(6) -0.0032(6) -0.0033(6)
C16 0.0165(7) 0.0173(8) 0.0234(8) -0.0036(6) 0.0018(6) -0.0022(6)
C17 0.0191(8) 0.0193(8) 0.0204(8) 0.0050(6) 0.0013(6) -0.0024(6)
C18 0.0217(8) 0.0204(8) 0.0244(8) 0.0013(7) 0.0028(7) -0.0005(7)
C19 0.0229(8) 0.0228(9) 0.0269(9) 0.0024(7) -0.0028(7) -0.0068(7)
C20 0.0164(8) 0.0304(9) 0.0250(8) 0.0106(7) -0.0005(7) -0.0027(7)
C21 0.0235(8) 0.0274(9) 0.0196(8) 0.0070(7) 0.0046(7) 0.0024(7)
C22 0.0252(8) 0.0202(8) 0.0183(8) 0.0036(6) -0.0003(6) -0.0028(7)
C23 0.0206(8) 0.0198(8) 0.0177(7) -0.0024(6) 0.0051(6) -0.0034(6)
C24 0.0201(9) 0.0454(12) 0.0253(9) -0.0067(8) 0.0026(7) 0.0040(8)
C25 0.0259(10) 0.0571(14) 0.0284(10) -0.0129(9) 0.0098(8) 0.0050(9)
C26 0.0350(10) 0.0384(11) 0.0198(8) -0.0086(8) 0.0085(8) -0.0040(9)
C27 0.0303(9) 0.0225(8) 0.0186(8) -0.0011(7) 0.0013(7) -0.0029(7)
C28 0.0229(8) 0.0153(7) 0.0190(8) -0.0017(6) 0.0046(6) -0.0009(6)
C29 0.0160(7) 0.0226(8) 0.0183(8) -0.0007(6) 0.0033(6) -0.0016(6)
C30 0.0181(8) 0.0300(9) 0.0197(8) 0.0001(7) 0.0022(6) -0.0005(7)
C31 0.0207(8) 0.0398(11) 0.0271(9) -0.0096(8) -0.0009(7) -0.0027(8)
C32 0.0244(9) 0.0279(10) 0.0455(12) -0.0081(9) 0.0002(8) -0.0074(8)
C33 0.0304(10) 0.0281(10) 0.0397(11) 0.0071(8) 0.0014(8) -0.0072(8)
C34 0.0251(9) 0.0290(9) 0.0236(8) 0.0045(7) -0.0009(7) -0.0060(7)
F1 0.0289(6) 0.0294(6) 0.0304(6) 0.0027(5) -0.0011(4) 0.0113(5)
F2 0.0343(6) 0.0349(6) 0.0370(6) -0.0060(5) 0.0127(5) 0.0107(5)
F3 0.0389(6) 0.0402(7) 0.0203(5) -0.0072(5) 0.0061(5) -0.0012(5)
F4 0.0299(6) 0.0415(7) 0.0221(5) -0.0011(5) -0.0069(4) 0.0046(5)
F5 0.0186(5) 0.0325(6) 0.0244(5) -0.0043(4) -0.0001(4) 0.0062(4)
F6 0.0300(6) 0.0269(6) 0.0432(7) -0.0117(5) 0.0109(5) -0.0076(5)
F7 0.0302(6) 0.0329(6) 0.0446(7) -0.0082(5) 0.0022(5) -0.0156(5)
F8 0.0193(5) 0.0478(7) 0.0347(6) 0.0085(5) 0.0033(4) -0.0090(5)
F9 0.0327(6) 0.0400(6) 0.0266(6) 0.0005(5) 0.0125(5) 0.0001(5)
F10 0.0365(6) 0.0318(6) 0.0223(5) -0.0056(4) 0.0073(4) -0.0118(5)

loop_
_atom_type_symbol
_atom_type_description
_atom_type_scat_dispersion_real
_atom_type_scat_dispersion_imag
_atom_type_scat_source
C C 0.0033 0.0016 'International Tables Vol C Tables 4.2.6.8 and 6.1.1.4'
H H 0.0000 0.0000 'International Tables Vol C Tables 4.2.6.8 and 6.1.1.4'
F F 0.0171 0.0103 'International Tables Vol C Tables 4.2.6.8 and 6.1.1.4'
Fe Fe 0.3463 0.8444 'International Tables Vol C Tables 4.2.6.8 and 6.1.1.4'
P P 0.1023 0.0942 'International Tables Vol C Tables 4.2.6.8 and 6.1.1.4'
Sb Sb -0.5866 1.5461 'International Tables Vol C Tables 4.2.6.8 and 6.1.1.4'

loop_
_geom_angle_atom_site_label_1
_geom_angle_atom_site_label_2
_geom_angle_atom_site_label_3
_geom_angle
_geom_angle_site_symmetry_1
_geom_angle_site_symmetry_3
_geom_angle_publ_flag
C1 Sb1 C11 91.35(6) . . ?
C1 Sb1 C17 97.94(6) . . ?
C11 Sb1 C17 97.02(6) . . ?
C8 Fe1 C2 118.87(8) . . ?
C8 Fe1 C3 104.64(8) . . ?
C2 Fe1 C3 41.35(6) . . ?
C8 Fe1 C9 40.99(9) . . ?
C2 Fe1 C9 152.90(8) . . ?
C3 Fe1 C9 116.76(8) . . ?
C8 Fe1 C1 156.40(8) . . ?
C2 Fe1 C1 41.74(6) . . ?
C3 Fe1 C1 69.46(6) . . ?
C9 Fe1 C1 162.31(8) . . ?
C8 Fe1 C4 122.38(8) . . ?
C2 Fe1 C4 69.18(6) . . ?
C3 Fe1 C4 40.74(7) . . ?
C9 Fe1 C4 104.43(8) . . ?
C1 Fe1 C4 68.80(7) . . ?
C8 Fe1 C7 40.53(9) . . ?
C2 Fe1 C7 108.69(7) . . ?
C3 Fe1 C7 125.03(8) . . ?
C9 Fe1 C7 68.25(9) . . ?
C1 Fe1 C7 123.26(8) . . ?
C4 Fe1 C7 160.64(8) . . ?
C8 Fe1 C10 68.68(8) . . ?
C2 Fe1 C10 165.26(8) . . ?
C3 Fe1 C10 152.50(8) . . ?
C9 Fe1 C10 40.76(9) . . ?
C1 Fe1 C10 126.98(8) . . ?
C4 Fe1 C10 118.90(8) . . ?
C7 Fe1 C10 68.01(8) . . ?
C8 Fe1 C5 160.09(8) . . ?
C2 Fe1 C5 69.24(6) . . ?
C3 Fe1 C5 68.64(7) . . ?
C9 Fe1 C5 123.82(8) . . ?
C1 Fe1 C5 40.71(6) . . ?
C4 Fe1 C5 40.56(7) . . ?
C7 Fe1 C5 158.21(8) . . ?
C10 Fe1 C5 108.15(7) . . ?
C8 Fe1 C6 68.37(9) . . ?
C2 Fe1 C6 128.04(8) . . ?
C3 Fe1 C6 163.85(8) . . ?
C9 Fe1 C6 68.19(9) . . ?
C1 Fe1 C6 110.77(8) . . ?
C4 Fe1 C6 155.31(7) . . ?
C7 Fe1 C6 40.45(8) . . ?
C10 Fe1 C6 40.28(8) . . ?
C5 Fe1 C6 122.76(8) . . ?
C2 P1 C23 101.13(7) . . ?
C2 P1 C29 100.82(7) . . ?
C23 P1 C29 101.27(7) . . ?
C5 C1 C2 107.69(14) . . ?
C5 C1 Fe1 70.20(9) . . ?
C2 C1 Fe1 68.79(9) . . ?
C5 C1 Sb1 132.02(12) . . ?
C2 C1 Sb1 120.28(11) . . ?
Fe1 C1 Sb1 127.13(8) . . ?
C3 C2 C1 107.13(14) . . ?
C3 C2 P1 129.04(12) . . ?
C1 C2 P1 123.82(12) . . ?
C3 C2 Fe1 69.47(9) . . ?
C1 C2 Fe1 69.47(9) . . ?
P1 C2 Fe1 126.88(8) . . ?
C4 C3 C2 108.31(14) . . ?
C4 C3 Fe1 70.09(9) . . ?
C2 C3 Fe1 69.18(9) . . ?
C4 C3 H3 125.8 . . ?
C2 C3 H3 125.8 . . ?
Fe1 C3 H3 126.5 . . ?
C3 C4 C5 108.42(15) . . ?
C3 C4 Fe1 69.17(9) . . ?
C5 C4 Fe1 70.01(9) . . ?
C3 C4 H4 125.8 . . ?
C5 C4 H4 125.8 . . ?
Fe1 C4 H4 126.6 . . ?
C4 C5 C1 108.44(14) . . ?
C4 C5 Fe1 69.43(9) . . ?
C1 C5 Fe1 69.09(9) . . ?
C4 C5 H5 125.8 . . ?
C1 C5 H5 125.8 . . ?
Fe1 C5 H5 127.3 . . ?
C10 C6 C7 108.0(2) . . ?
C10 C6 Fe1 69.66(11) . . ?
C7 C6 Fe1 69.44(10) . . ?
C10 C6 H6 126.0 . . ?
C7 C6 H6 126.0 . . ?
Fe1 C6 H6 126.5 . . ?
C8 C7 C6 108.37(19) . . ?
C8 C7 Fe1 69.02(11) . . ?
C6 C7 Fe1 70.12(10) . . ?
C8 C7 H7 125.8 . . ?
C6 C7 H7 125.8 . . ?
Fe1 C7 H7 126.6 . . ?
C7 C8 C9 107.82(19) . . ?
C7 C8 Fe1 70.44(11) . . ?
C9 C8 Fe1 69.83(11) . . ?
C7 C8 H8 126.1 . . ?
C9 C8 H8 126.1 . . ?
Fe1 C8 H8 125.2 . . ?
C8 C9 C10 107.8(2) . . ?
C8 C9 Fe1 69.17(11) . . ?
C10 C9 Fe1 70.14(11) . . ?
C8 C9 H9 126.1 . . ?
C10 C9 H9 126.1 . . ?
Fe1 C9 H9 126.2 . . ?
C6 C10 C9 107.93(18) . . ?
C6 C10 Fe1 70.06(10) . . ?
C9 C10 Fe1 69.11(10) . . ?
C6 C10 H10 126.0 . . ?
C9 C10 H10 126.0 . . ?
Fe1 C10 H10 126.4 . . ?
C12 C11 C16 115.76(15) . . ?
C12 C11 Sb1 120.02(12) . . ?
C16 C11 Sb1 123.96(12) . . ?
F1 C12 C13 117.06(15) . . ?
F1 C12 C11 119.79(15) . . ?
C13 C12 C11 123.15(16) . . ?
F2 C13 C14 119.65(16) . . ?
F2 C13 C12 121.29(16) . . ?
C14 C13 C12 119.06(16) . . ?
F3 C14 C13 120.17(16) . . ?
F3 C14 C15 119.98(16) . . ?
C13 C14 C15 119.85(16) . . ?
F4 C15 C16 121.00(16) . . ?
F4 C15 C14 119.72(16) . . ?
C16 C15 C14 119.29(16) . . ?
F5 C16 C15 117.15(15) . . ?
F5 C16 C11 119.96(15) . . ?
C15 C16 C11 122.89(16) . . ?
C22 C17 C18 115.58(16) . . ?
C22 C17 Sb1 121.28(13) . . ?
C18 C17 Sb1 122.04(13) . . ?
F6 C18 C19 117.07(16) . . ?
F6 C18 C17 120.19(15) . . ?
C19 C18 C17 122.70(17) . . ?
F7 C19 C20 119.77(16) . . ?
F7 C19 C18 120.62(17) . . ?
C20 C19 C18 119.57(17) . . ?
F8 C20 C21 120.07(17) . . ?
F8 C20 C19 120.08(17) . . ?
C21 C20 C19 119.77(16) . . ?
F9 C21 C20 120.05(16) . . ?
F9 C21 C22 120.83(17) . . ?
C20 C21 C22 119.02(17) . . ?
F10 C22 C17 119.64(15) . . ?
F10 C22 C21 116.97(16) . . ?
C17 C22 C21 123.34(16) . . ?
C28 C23 C24 118.78(16) . . ?
C28 C23 P1 123.95(13) . . ?
C24 C23 P1 117.22(13) . . ?
C25 C24 C23 120.60(18) . . ?
C25 C24 H24 119.7 . . ?
C23 C24 H24 119.7 . . ?
C26 C25 C24 120.11(18) . . ?
C26 C25 H25 119.9 . . ?
C24 C25 H25 119.9 . . ?
C25 C26 C27 119.91(17) . . ?
C25 C26 H26 120.0 . . ?
C27 C26 H26 120.0 . . ?
C26 C27 C28 119.95(17) . . ?
C26 C27 H27 120.0 . . ?
C28 C27 H27 120.0 . . ?
C27 C28 C23 120.65(16) . . ?
C27 C28 H28 119.7 . . ?
C23 C28 H28 119.7 . . ?
C34 C29 C30 118.66(16) . . ?
C34 C29 P1 122.73(13) . . ?
C30 C29 P1 118.54(13) . . ?
C31 C30 C29 120.50(17) . . ?
C31 C30 H30 119.8 . . ?
C29 C30 H30 119.8 . . ?
C32 C31 C30 120.16(17) . . ?
C32 C31 H31 119.9 . . ?
C30 C31 H31 119.9 . . ?
C31 C32 C33 120.05(18) . . ?
C31 C32 H32 120.0 . . ?
C33 C32 H32 120.0 . . ?
C32 C33 C34 119.82(18) . . ?
C32 C33 H33 120.1 . . ?
C34 C33 H33 120.1 . . ?
C33 C34 C29 120.70(17) . . ?
C33 C34 H34 119.6 . . ?
C29 C34 H34 119.6 . . ?

loop_
_geom_bond_atom_site_label_1
_geom_bond_atom_site_label_2
_geom_bond_distance
_geom_bond_site_symmetry_2
_geom_bond_publ_flag
Sb1 C1 2.1240(16) . ?
Sb1 C11 2.1738(16) . ?
Sb1 C17 2.1759(17) . ?
Fe1 C8 2.0279(19) . ?
Fe1 C2 2.0300(15) . ?
Fe1 C3 2.0339(16) . ?
Fe1 C9 2.0367(19) . ?
Fe1 C1 2.0391(16) . ?
Fe1 C4 2.0461(17) . ?
Fe1 C7 2.0466(18) . ?
Fe1 C10 2.0503(17) . ?
Fe1 C5 2.0538(16) . ?
Fe1 C6 2.0556(18) . ?
P1 C2 1.8146(17) . ?
P1 C23 1.8379(17) . ?
P1 C29 1.8402(17) . ?
C1 C5 1.424(2) . ?
C1 C2 1.450(2) . ?
C2 C3 1.435(2) . ?
C3 C4 1.420(2) . ?
C3 H3 0.9500 . ?
C4 C5 1.421(2) . ?
C4 H4 0.9500 . ?
C5 H5 0.9500 . ?
C6 C10 1.414(3) . ?
C6 C7 1.418(3) . ?
C6 H6 0.9500 . ?
C7 C8 1.411(3) . ?
C7 H7 0.9500 . ?
C8 C9 1.423(3) . ?
C8 H8 0.9500 . ?
C9 C10 1.423(3) . ?
C9 H9 0.9500 . ?
C10 H10 0.9500 . ?
C11 C12 1.380(2) . ?
C11 C16 1.383(2) . ?
C12 F1 1.349(2) . ?
C12 C13 1.379(3) . ?
C13 F2 1.341(2) . ?
C13 C14 1.376(3) . ?
C14 F3 1.341(2) . ?
C14 C15 1.379(3) . ?
C15 F4 1.340(2) . ?
C15 C16 1.376(2) . ?
C16 F5 1.3482(19) . ?
C17 C22 1.380(2) . ?
C17 C18 1.384(2) . ?
C18 F6 1.342(2) . ?
C18 C19 1.382(2) . ?
C19 F7 1.335(2) . ?
C19 C20 1.376(3) . ?
C20 F8 1.337(2) . ?
C20 C21 1.374(3) . ?
C21 F9 1.342(2) . ?
C21 C22 1.383(2) . ?
C22 F10 1.351(2) . ?
C23 C28 1.392(2) . ?
C23 C24 1.394(2) . ?
C24 C25 1.387(3) . ?
C24 H24 0.9500 . ?
C25 C26 1.383(3) . ?
C25 H25 0.9500 . ?
C26 C27 1.388(3) . ?
C26 H26 0.9500 . ?
C27 C28 1.388(2) . ?
C27 H27 0.9500 . ?
C28 H28 0.9500 . ?
C29 C34 1.393(2) . ?
C29 C30 1.397(2) . ?
C30 C31 1.389(3) . ?
C30 H30 0.9500 . ?
C31 C32 1.380(3) . ?
C31 H31 0.9500 . ?
C32 C33 1.389(3) . ?
C32 H32 0.9500 . ?
C33 C34 1.390(3) . ?
C33 H33 0.9500 . ?
C34 H34 0.9500 . ?

loop_
_geom_torsion_atom_site_label_1
_geom_torsion_atom_site_label_2
_geom_torsion_atom_site_label_3
_geom_torsion_atom_site_label_4
_geom_torsion
_geom_torsion_site_symmetry_1
_geom_torsion_site_symmetry_2
_geom_torsion_site_symmetry_3
_geom_torsion_site_symmetry_4
_geom_torsion_publ_flag
C5 C1 C2 C3 0.14(17) . . . . ?
Fe1 C1 C2 C3 -59.52(10) . . . . ?
Sb1 C1 C2 C3 178.94(10) . . . . ?
C5 C1 C2 P1 -178.97(11) . . . . ?
Fe1 C1 C2 P1 121.37(12) . . . . ?
Sb1 C1 C2 P1 -0.18(18) . . . . ?
C5 C1 C2 Fe1 59.66(11) . . . . ?
Sb1 C1 C2 Fe1 -121.55(10) . . . . ?
C23 P1 C2 C3 -80.26(15) . . . . ?
C29 P1 C2 C3 23.65(16) . . . . ?
C23 P1 C2 C1 98.65(14) . . . . ?
C29 P1 C2 C1 -157.43(13) . . . . ?
C23 P1 C2 Fe1 -172.79(10) . . . . ?
C29 P1 C2 Fe1 -68.87(11) . . . . ?
C1 C2 C3 C4 0.15(17) . . . . ?
P1 C2 C3 C4 179.20(12) . . . . ?
Fe1 C2 C3 C4 -59.37(11) . . . . ?
C1 C2 C3 Fe1 59.51(10) . . . . ?
P1 C2 C3 Fe1 -121.43(13) . . . . ?
C2 C3 C4 C5 -0.38(18) . . . . ?
Fe1 C3 C4 C5 -59.19(11) . . . . ?
C2 C3 C4 Fe1 58.80(11) . . . . ?
C3 C4 C5 C1 0.47(18) . . . . ?
Fe1 C4 C5 C1 -58.19(11) . . . . ?
C3 C4 C5 Fe1 58.67(11) . . . . ?
C2 C1 C5 C4 -0.38(18) . . . . ?
Fe1 C1 C5 C4 58.40(11) . . . . ?
Sb1 C1 C5 C4 -178.98(12) . . . . ?
C2 C1 C5 Fe1 -58.78(10) . . . . ?
Sb1 C1 C5 Fe1 122.62(13) . . . . ?
C10 C6 C7 C8 -0.6(2) . . . . ?
Fe1 C6 C7 C8 58.59(13) . . . . ?
C10 C6 C7 Fe1 -59.17(12) . . . . ?
C6 C7 C8 C9 0.8(2) . . . . ?
Fe1 C7 C8 C9 60.10(13) . . . . ?
C6 C7 C8 Fe1 -59.26(13) . . . . ?
C7 C8 C9 C10 -0.8(2) . . . . ?
Fe1 C8 C9 C10 59.71(13) . . . . ?
C7 C8 C9 Fe1 -60.49(13) . . . . ?
C7 C6 C10 C9 0.1(2) . . . . ?
Fe1 C6 C10 C9 -58.93(13) . . . . ?
C7 C6 C10 Fe1 59.02(12) . . . . ?
C8 C9 C10 C6 0.4(2) . . . . ?
Fe1 C9 C10 C6 59.53(13) . . . . ?
C8 C9 C10 Fe1 -59.11(13) . . . . ?
C16 C11 C12 F1 179.28(15) . . . . ?
Sb1 C11 C12 F1 4.9(2) . . . . ?
C16 C11 C12 C13 -0.2(3) . . . . ?
Sb1 C11 C12 C13 -174.64(13) . . . . ?
F1 C12 C13 F2 1.2(3) . . . . ?
C11 C12 C13 F2 -179.31(16) . . . . ?
F1 C12 C13 C14 -178.93(15) . . . . ?
C11 C12 C13 C14 0.6(3) . . . . ?
F2 C13 C14 F3 -0.9(3) . . . . ?
C12 C13 C14 F3 179.23(16) . . . . ?
F2 C13 C14 C15 179.81(16) . . . . ?
C12 C13 C14 C15 -0.1(3) . . . . ?
F3 C14 C15 F4 -0.2(3) . . . . ?
C13 C14 C15 F4 179.07(16) . . . . ?
F3 C14 C15 C16 179.96(15) . . . . ?
C13 C14 C15 C16 -0.7(3) . . . . ?
F4 C15 C16 F5 1.0(2) . . . . ?
C14 C15 C16 F5 -179.22(15) . . . . ?
F4 C15 C16 C11 -178.67(15) . . . . ?
C14 C15 C16 C11 1.1(3) . . . . ?
C12 C11 C16 F5 179.72(14) . . . . ?
Sb1 C11 C16 F5 -6.1(2) . . . . ?
C12 C11 C16 C15 -0.6(2) . . . . ?
Sb1 C11 C16 C15 173.52(13) . . . . ?
C22 C17 C18 F6 -176.45(15) . . . . ?
Sb1 C17 C18 F6 -8.3(2) . . . . ?
C22 C17 C18 C19 1.1(3) . . . . ?
Sb1 C17 C18 C19 169.20(13) . . . . ?
F6 C18 C19 F7 -0.1(3) . . . . ?
C17 C18 C19 F7 -177.68(16) . . . . ?
F6 C18 C19 C20 177.71(16) . . . . ?
C17 C18 C19 C20 0.1(3) . . . . ?
F7 C19 C20 F8 0.7(3) . . . . ?
C18 C19 C20 F8 -177.08(16) . . . . ?
F7 C19 C20 C21 177.31(16) . . . . ?
C18 C19 C20 C21 -0.5(3) . . . . ?
F8 C20 C21 F9 -0.2(3) . . . . ?
C19 C20 C21 F9 -176.84(16) . . . . ?
F8 C20 C21 C22 176.22(15) . . . . ?
C19 C20 C21 C22 -0.4(3) . . . . ?
C18 C17 C22 F10 175.37(15) . . . . ?
Sb1 C17 C22 F10 7.2(2) . . . . ?
C18 C17 C22 C21 -2.0(3) . . . . ?
Sb1 C17 C22 C21 -170.22(13) . . . . ?
F9 C21 C22 F10 0.7(2) . . . . ?
C20 C21 C22 F10 -175.74(15) . . . . ?
F9 C21 C22 C17 178.14(16) . . . . ?
C20 C21 C22 C17 1.7(3) . . . . ?
C2 P1 C23 C28 2.48(16) . . . . ?
C29 P1 C23 C28 -101.08(15) . . . . ?
C2 P1 C23 C24 -174.86(14) . . . . ?
C29 P1 C23 C24 81.59(15) . . . . ?
C28 C23 C24 C25 1.2(3) . . . . ?
P1 C23 C24 C25 178.64(17) . . . . ?
C23 C24 C25 C26 -1.0(3) . . . . ?
C24 C25 C26 C27 0.5(3) . . . . ?
C25 C26 C27 C28 -0.2(3) . . . . ?
C26 C27 C28 C23 0.4(3) . . . . ?
C24 C23 C28 C27 -0.9(3) . . . . ?
P1 C23 C28 C27 -178.16(13) . . . . ?
C2 P1 C29 C34 -73.63(16) . . . . ?
C23 P1 C29 C34 30.17(17) . . . . ?
C2 P1 C29 C30 103.37(14) . . . . ?
C23 P1 C29 C30 -152.83(14) . . . . ?
C34 C29 C30 C31 3.7(3) . . . . ?
P1 C29 C30 C31 -173.41(14) . . . . ?
C29 C30 C31 C32 -1.9(3) . . . . ?
C30 C31 C32 C33 -1.1(3) . . . . ?
C31 C32 C33 C34 2.2(3) . . . . ?
C32 C33 C34 C29 -0.4(3) . . . . ?
C30 C29 C34 C33 -2.6(3) . . . . ?
P1 C29 C34 C33 174.44(15) . . . . ?
